data_7018573
loop_
_publ_author_name
'Queen, Wendy L.'
'Bloch, Eric D.'
'Brown, Craig M.'
'Hudson, Matthew R.'
'Mason, Jarad A.'
'Murray, Leslie J.'
'Ramirez-Cuesta, Anibal Javier'
'Peterson, Vanessa K.'
'Long, Jeffrey R.'

_publ_section_title
;
 Hydrogen adsorption in the metal-organic frameworks Fe(2)(dobdc) and
 Fe(2)(O(2))(dobdc).
;
_journal_issue 14
_journal_name_full 'Dalton transactions (Cambridge, England : 2003)'
_journal_page_first 4180
_journal_page_last 4187
_journal_paper_doi 10.1039/c2dt12138g
_journal_volume 41
_journal_year 2012
_chemical_formula_sum 'C4 H D1.27 Fe O4.07'
_chemical_formula_weight 172.61
_chemical_name_systematic ' ?'
_space_group_IT_number 148
_symmetry_cell_setting trigonal
_symmetry_space_group_name_Hall '-R 3'
_symmetry_space_group_name_H-M 'R -3 :H'
_cell_angle_alpha 90.0
_cell_angle_beta 90.0
_cell_angle_gamma 120.0
_cell_formula_units_Z 18
_cell_length_a 25.9612(14)
_cell_length_b 25.9612
_cell_length_c 6.8377(7)
_cell_volume 3991.1(5)
_pd_block_id 2011-04-22T15:36|OXIDIZEDA_0P5_D2_phase1|||
_pd_phase_name 'from /data/people/craigy/MgMOF/BT1/1108/MOF74.xtl'
_cod_data_source_file c2dt12138g.txt
_cod_data_source_block OXIDIZEDA_0P5_D2_phase_1
_cod_depositor_comments
;
The following automatic conversions were performed:

'_geom_bond_publ_flag' value 'N' changed to 'n' according to
/home/saulius/struct/CIF-dictionaries/cif_core.dic dictionary named
'cif_core.dic' version 2.4.1 from 2010-06-29 (64
times).

'_geom_angle_publ_flag' value 'N' changed to 'n' according
to /home/saulius/struct/CIF-dictionaries/cif_core.dic dictionary
named 'cif_core.dic' version 2.4.1 from 2010-06-29 (29 times).

Automatic conversion script
Id: cif_fix_values 1715 2011-07-08 13:25:40Z adriana 
;
_cod_original_sg_symbol_H-M 'R -3'
_cod_database_code 7018573

loop_
_symmetry_equiv_pos_site_id
_symmetry_equiv_pos_as_xyz
1 +x,+y,+z
2 -y,x-y,+z
3 y-x,-x,+z
-1 -x,-y,-z
-2 +y,y-x,-z
-3 x-y,+x,-z
101 +x+1/3,+y+2/3,+z+2/3
102 -y+1/3,x-y+2/3,+z+2/3
103 y-x+1/3,-x+2/3,+z+2/3
-101 -x+2/3,-y+1/3,-z+1/3
-102 +y+2/3,y-x+1/3,-z+1/3
-103 x-y+2/3,+x+1/3,-z+1/3
201 +x+2/3,+y+1/3,+z+1/3
202 -y+2/3,x-y+1/3,+z+1/3
203 y-x+2/3,-x+1/3,+z+1/3
-201 -x+1/3,-y+2/3,-z+2/3
-202 +y+1/3,y-x+2/3,-z+2/3
-203 x-y+1/3,+x+2/3,-z+2/3

loop_
_atom_site_aniso_label
_atom_site_aniso_U_11
_atom_site_aniso_U_12
_atom_site_aniso_U_13
_atom_site_aniso_U_22
_atom_site_aniso_U_23
_atom_site_aniso_U_33
O1b 0.17(13) 0.09(13) 0.40(16) 0.51(25) 0.40(24) 0.80(30)

loop_
_atom_site_type_symbol
_atom_site_label
_atom_site_fract_x
_atom_site_fract_y
_atom_site_fract_z
_atom_site_occupancy
_atom_site_thermal_displace_type
_atom_site_U_iso_or_equiv
_atom_site_symmetry_multiplicity
Fe Fe 0.3810(4) 0.3479(5) 0.1352(14) 1.0 Uiso 0.0225(34) 18
O O1 0.3276(8) 0.2996(7) 0.3495(28) 1.0 Uiso 0.049(9) 18
O O2 0.3032(9) 0.2203(10) 0.6025(24) 1.0 Uiso 0.032(7) 18
O O3 0.3532(7) 0.2721(4) 0.0014(27) 1.0 Uiso 0.009(5) 18
C C1 0.3144(10) 0.2468(7) 0.4087(24) 1.0 Uiso 0.037(6) 18
C C2 0.3325(10) 0.2114(8) 0.2892(24) 1.0 Uiso 0.045(8) 18
C C3 0.3444(8) 0.2236(8) 0.0831(23) 1.0 Uiso 0.009(4) 18
C C4 0.3527(9) 0.1783(9) -0.0146(22) 1.0 Uiso 0.019(5) 18
H H 0.3668(13) 0.1931(13) -0.1725(29) 1.0 Uiso 0.008(8) 18
O O1a 0.5295(17) 0.6173(25) 0.721(5) 0.54(6) Uiso 0.017(15) 18
O O1b 0.511(4) 0.618(5) 0.940(8) 0.54(6) Uani 0.53141 18
D D1 0.577(5) 0.691(5) 0.607(15) 0.39(8) Uiso 0.13(5) 18
D D2 0.5310(19) 0.6586(20) 0.721(4) 0.88(11) Uiso 0.059(20) 18

loop_
_atom_type_symbol
_atom_type_number_in_cell
Fe 18.0
O 73.298
C 72.0
H 18.0
D 22.864

loop_
_geom_angle_atom_site_label_1
_geom_angle_atom_site_label_2
_geom_angle_atom_site_label_3
_geom_angle
_geom_angle_site_symmetry_1
_geom_angle_site_symmetry_3
_geom_angle_publ_flag
O1 Fe O1 83.86(34) 1_555 103_554 n
O1 Fe O3 85.4(10) 1_555 1_555 n
O1 Fe O3 79.3(6) 1_555 202_555 n
O1 Fe O3 81.3(7) 103_554 1_555 n
O1 Fe O3 96.2(7) 103_554 202_555 n
O3 Fe O3 164.7(10) 1_555 202_555 n
Fe O1 Fe 95.7(5) 1_555 202_555 n
Fe O1 C1 129.1(18) 1_555 1_555 n
Fe O1 C1 133.9(15) 202_555 1_555 n
Fe O3 Fe 94.6(9) 1_555 103_554 n
Fe O3 C3 125.2(16) 1_555 1_555 n
Fe O3 C3 129.6(13) 103_554 1_555 n
O1 C1 O2 131.9(19) 1_555 1_555 n
O1 C1 C2 119.1(19) 1_555 1_555 n
O2 C1 C2 105.0(15) 1_555 1_555 n
C1 C2 C3 120.4(18) 1_555 1_555 n
C1 C2 C4 117.3(16) 1_555 -201_555 n
C3 C2 C4 116.6(15) 1_555 -201_555 n
O3 C3 C2 123.4(20) 1_555 1_555 n
O3 C3 C4 124.3(16) 1_555 1_555 n
C2 C3 C4 111.9(13) 1_555 1_555 n
C2 C4 C3 128.3(13) -201_555 1_555 n
C2 C4 H 121.6(20) -201_555 1_555 n
C3 C4 H 108.3(19) 1_555 1_555 n
O1b O1a D2 81(5) 1_555 1_555 n
O1a O1b D2 36.5(21) 1_555 1_555 n
O1a D2 O1b 63(4) 1_555 1_555 n
O1a D2 D1 102(6) 1_555 1_555 n
O1b D2 D1 143(5) 1_555 1_555 n

loop_
_geom_bond_atom_site_label_1
_geom_bond_atom_site_label_2
_geom_bond_distance
_geom_bond_site_symmetry_2
_geom_bond_publ_flag
Fe Fe 2.970(10) 103_554 n
Fe Fe 2.970(10) 202_555 n
Fe O1 1.975(9) 1_555 n
Fe O1 2.031(23) 103_554 n
Fe O2 2.209(25) 202_554 n
Fe O3 1.950(9) 1_555 n
Fe O3 2.089(22) 202_555 n
Fe O1a 2.25(4) -1_666 n
Fe O1b 2.54(9) -1_666 n
Fe D1 2.54(8) -1_666 n
Fe D2 2.57(4) -1_666 n
O1 Fe 1.975(9) 1_555 n
O1 Fe 2.031(23) 202_555 n
O1 C1 1.301(9) 1_555 n
O1 C2 2.392(25) 1_555 n
O1 D1 2.39(10) -1_666 n
O2 Fe 2.209(25) 103_555 n
O2 C1 1.454(9) 1_555 n
O2 C2 2.322(24) 1_555 n
O2 H 2.14(4) -201_444 n
O2 O1b 1.94(13) -103_435 n
O3 Fe 1.950(9) 1_555 n
O3 Fe 2.089(22) 103_554 n
O3 C3 1.291(19) 1_555 n
C1 O1 1.301(9) 1_555 n
C1 O2 1.454(9) 1_555 n
C1 C2 1.472(9) 1_555 n
C1 D1 2.46(13) -1_666 n
C2 O1 2.392(25) 1_555 n
C2 O2 2.322(24) 1_555 n
C2 C1 1.472(9) 1_555 n
C2 C3 1.443(8) 1_555 n
C2 C4 1.355(21) -201_444 n
C2 H 2.183(27) -201_444 n
C3 O3 1.291(19) 1_555 n
C3 C2 1.443(8) 1_555 n
C3 C4 1.457(9) 1_555 n
C3 C4 2.380(24) -201_444 n
C3 H 2.115(26) 1_555 n
C4 C2 1.355(21) -201_444 n
C4 C3 1.457(9) 1_555 n
C4 C3 2.380(24) -201_444 n
C4 H 1.143(9) 1_555 n
H O2 2.14(4) -201_444 n
H C2 2.183(27) -201_444 n
H C3 2.115(26) 1_555 n
H C4 1.143(9) 1_555 n
O1a Fe 2.25(4) -1_666 n
O1a O1b 1.578(23) 1_555 n
O1a D1 1.85(14) 1_555 n
O1a D2 1.05(5) 1_555 n
O1b Fe 2.54(9) -1_666 n
O1b O2 1.94(13) -102_445 n
O1b O1a 1.578(23) 1_555 n
O1b D2 1.75(8) 1_555 n
D1 Fe 2.54(8) -1_666 n
D1 O1 2.39(10) -1_666 n
D1 C1 2.46(13) -1_666 n
D1 O1a 1.85(14) 1_555 n
D1 D2 1.32(12) 1_555 n
D2 Fe 2.57(4) -1_666 n
D2 O1a 1.05(5) 1_555 n
D2 O1b 1.75(8) 1_555 n
D2 D1 1.32(12) 1_555 n
